data_7121295
loop_
_publ_author_name
'Kumar, Navaneet'
'Ansari, Mohd Yeshab'
'Kant, Ruchir'
'Kumar, Atul'

_publ_section_title
;
 Copper-catalyzed decarboxylative regioselective synthesis of
 1,5-disubstituted 1,2,3-triazoles.
;
_journal_issue 21
_journal_name_full 'Chemical communications (Cambridge, England)'
_journal_page_first 2627
_journal_page_last 2630
_journal_paper_doi 10.1039/c7cc09934g
_journal_volume 54
_journal_year 2018
_chemical_compound_source 'see text'
_chemical_formula_moiety 'C14 H9 Br Cl N3'
_chemical_formula_sum 'C14 H9 Br Cl N3'
_chemical_formula_weight 334.59
_space_group_IT_number 19
_space_group_name_Hall 'P 2ac 2ab'
_space_group_name_H-M_alt 'P 21 21 21'
_symmetry_cell_setting orthorhombic
_symmetry_Int_Tables_number 19
_symmetry_space_group_name_Hall 'P 2ac 2ab'
_symmetry_space_group_name_H-M 'P 21 21 21'
_atom_sites_solution_hydrogens geom
_atom_sites_solution_primary direct
_atom_sites_solution_secondary difmap
_audit_update_record
;
2017-08-30 deposited with the CCDC.
2018-02-09 downloaded from the CCDC.
;
_cell_angle_alpha 90
_cell_angle_beta 90
_cell_angle_gamma 90
_cell_formula_units_Z 4
_cell_length_a 7.656(2)
_cell_length_b 9.850(3)
_cell_length_c 18.330(5)
_cell_measurement_reflns_used 1857
_cell_measurement_temperature 293(2)
_cell_measurement_theta_max 25.4
_cell_measurement_theta_min 3.0
_cell_volume 1382.3(7)
_computing_cell_refinement
;
CrystalClear-SM Expert 2.1 b24 (Rigaku, 2012)
;
_computing_data_collection
;
CrystalClear-SM Expert 2.1 b24 (Rigaku, 2012)
;
_computing_data_reduction
;
CrystalClear-SM Expert 2.1 b24 (Rigaku, 2012)
;
_computing_molecular_graphics 'SHELXTL (Bruker, 1997)'
_computing_structure_refinement 'SHELXL-97 (Sheldrick, 1997)'
_computing_structure_solution 'SHELXS-97 (Sheldrick, 1990)'
_diffrn_ambient_temperature 293(2)
_diffrn_detector CCD
_diffrn_detector_area_resol_mean 28.5714
_diffrn_measured_fraction_theta_full 0.997
_diffrn_measured_fraction_theta_max 0.997
_diffrn_measurement_device
;
AFC12 (Right): Kappa 3 circle
;
_diffrn_measurement_device_type
;
Rigaku Saturn724+ (4x4 bin mode)
;
_diffrn_measurement_method 'profile data from \w-scans'
_diffrn_measurement_specimen_support Fiber
_diffrn_radiation_monochromator Confocal
_diffrn_radiation_type 'Mo K\a'
_diffrn_radiation_wavelength 0.71075
_diffrn_reflns_av_R_equivalents 0.0571
_diffrn_reflns_av_sigmaI/netI 0.0566
_diffrn_reflns_limit_h_max 9
_diffrn_reflns_limit_h_min -7
_diffrn_reflns_limit_k_max 11
_diffrn_reflns_limit_k_min -11
_diffrn_reflns_limit_l_max 22
_diffrn_reflns_limit_l_min -17
_diffrn_reflns_number 9574
_diffrn_reflns_theta_full 25.38
_diffrn_reflns_theta_max 25.38
_diffrn_reflns_theta_min 3.04
_diffrn_source MicroMax003_Mo
_diffrn_source_current 0.6
_diffrn_source_power 0.0
_diffrn_source_voltage 50.0
_exptl_absorpt_coefficient_mu 3.155
_exptl_absorpt_correction_T_max 0.764
_exptl_absorpt_correction_T_min 0.544
_exptl_absorpt_correction_type multi-scan
_exptl_absorpt_process_details 'REQAB (Rigaku, 1998)'
_exptl_crystal_colour Colorless
_exptl_crystal_density_diffrn 1.608
_exptl_crystal_density_method 'Not Measured'
_exptl_crystal_description Block
_exptl_crystal_F_000 664
_exptl_crystal_size_max 0.220
_exptl_crystal_size_mid 0.220
_exptl_crystal_size_min 0.090
_refine_diff_density_max 0.288
_refine_diff_density_min -0.473
_refine_diff_density_rms 0.061
_refine_ls_abs_structure_details 'Flack H D (1983), Acta Cryst. A39, 876-881'
_refine_ls_abs_structure_Flack 0.010(12)
_refine_ls_extinction_coef 0.0323(15)
_refine_ls_extinction_expression Fc^*^=kFc[1+0.001xFc^2^\l^3^/sin(2\q)]^-1/4^
_refine_ls_extinction_method SHELXL
_refine_ls_goodness_of_fit_ref 0.987
_refine_ls_hydrogen_treatment constr
_refine_ls_matrix_type full
_refine_ls_number_parameters 173
_refine_ls_number_reflns 2525
_refine_ls_number_restraints 0
_refine_ls_restrained_S_all 0.987
_refine_ls_R_factor_all 0.0532
_refine_ls_R_factor_gt 0.0367
_refine_ls_shift/su_max 0.000
_refine_ls_shift/su_mean 0.000
_refine_ls_structure_factor_coef Fsqd
_refine_ls_weighting_details 'calc w=1/[\s^2^(Fo^2^)+(0.0316P)^2^+0.0000P] where P=(Fo^2^+2Fc^2^)/3'
_refine_ls_weighting_scheme calc
_refine_ls_wR_factor_gt 0.0717
_refine_ls_wR_factor_ref 0.0768
_reflns_number_gt 1999
_reflns_number_total 2525
_reflns_threshold_expression >2sigma(I)
_cod_data_source_file c7cc09934g2.cif
_cod_data_source_block xxx
_cod_depositor_comments
;
The following automatic conversions were performed:

'_symmetry_cell_setting' value 'Orthorhombic' changed to
'orthorhombic' according to
/home/data/users/saulius/crontab/automatic-downloads/rss-feeds/RSC/lib/dictionaries/cif_core.dic
dictionary named 'cif_core.dic' version 2.4.2 from 2011-04-26.

'_exptl_absorpt_correction_type' value 'Multi-scan' changed to
'multi-scan' according to
/home/data/users/saulius/crontab/automatic-downloads/rss-feeds/RSC/lib/dictionaries/cif_core.dic
dictionary named 'cif_core.dic' version 2.4.2 from 2011-04-26.

Automatic conversion script
Id: cif_fix_values 4973 2017-02-22 13:04:09Z antanas 

 Adding full bibliography for 7121295.cif.
;
_cod_database_code 7121295

loop_
_symmetry_equiv_pos_site_id
_symmetry_equiv_pos_as_xyz
1 x,y,z
2 1/2-x,-y,1/2+z
3 1/2+x,1/2-y,-z
4 -x,1/2+y,1/2-z

loop_
_atom_site_aniso_label
_atom_site_aniso_U_11
_atom_site_aniso_U_22
_atom_site_aniso_U_33
_atom_site_aniso_U_23
_atom_site_aniso_U_13
_atom_site_aniso_U_12
Br1 0.0566(3) 0.0818(3) 0.0492(3) 0.0039(3) 0.0094(2) -0.0215(3)
Cl1 0.0777(10) 0.0935(10) 0.0989(10) -0.0306(9) -0.0195(8) 0.0480(9)
N1 0.034(2) 0.0412(18) 0.0425(19) 0.0059(14) 0.0034(16) 0.0018(15)
N2 0.041(2) 0.050(2) 0.061(2) 0.0115(17) 0.0048(19) 0.0097(17)
N3 0.045(2) 0.061(2) 0.062(2) 0.016(2) -0.0006(19) 0.008(2)
C1 0.057(3) 0.050(2) 0.053(2) -0.014(2) -0.012(2) 0.017(3)
C2 0.082(4) 0.041(3) 0.062(3) 0.004(2) 0.001(3) 0.014(2)
C3 0.056(3) 0.042(2) 0.064(3) 0.0058(19) 0.015(2) 0.001(2)
C4 0.040(2) 0.035(2) 0.038(2) -0.0002(17) 0.0003(19) 0.0025(18)
C5 0.048(3) 0.037(2) 0.046(2) 0.0006(18) 0.003(2) 0.000(2)
C6 0.040(3) 0.064(3) 0.054(3) -0.009(2) 0.000(2) 0.002(2)
C7 0.042(2) 0.040(2) 0.043(2) 0.0054(17) 0.006(2) -0.003(2)
C8 0.054(3) 0.051(2) 0.052(3) 0.013(2) 0.009(2) 0.005(2)
C9 0.037(2) 0.038(2) 0.036(2) -0.0019(17) 0.0022(18) 0.0022(18)
C10 0.040(3) 0.052(2) 0.052(2) 0.0061(19) -0.002(2) -0.011(2)
C11 0.050(2) 0.061(2) 0.048(2) 0.006(2) -0.015(3) -0.006(2)
C12 0.062(3) 0.047(2) 0.039(2) 0.0004(18) -0.001(2) -0.005(2)
C13 0.044(2) 0.043(2) 0.040(2) -0.0022(18) 0.006(2) -0.0032(19)
C14 0.040(2) 0.044(2) 0.037(2) -0.0044(18) 0.0024(19) -0.0010(19)

loop_
_atom_site_label
_atom_site_type_symbol
_atom_site_thermal_displace_type
_atom_site_fract_x
_atom_site_fract_y
_atom_site_fract_z
_atom_site_occupancy
_atom_site_U_iso_or_equiv
_atom_site_calc_flag
_atom_site_refinement_flags
Br1 Br Uani 0.02868(6) 0.29403(5) 0.82097(2) 1.000 0.0625(2) . .
Cl1 Cl Uani 1.16926(19) 0.18316(15) 0.59170(8) 1.000 0.0900(6) . .
N1 N Uani 0.4208(4) 0.5642(3) 0.63665(18) 1.000 0.0392(11) . .
N2 N Uani 0.2951(5) 0.6515(3) 0.6135(2) 1.000 0.0507(12) . .
N3 N Uani 0.3356(5) 0.6869(4) 0.5467(2) 1.000 0.0560(12) . .
C1 C Uani 0.9840(6) 0.2846(4) 0.5881(2) 1.000 0.0533(14) . .
C2 C Uani 0.8323(7) 0.2414(4) 0.6199(3) 1.000 0.0617(19) . .
C3 C Uani 0.6870(6) 0.3250(4) 0.6194(2) 1.000 0.0540(16) . .
C4 C Uani 0.6945(5) 0.4530(4) 0.5875(2) 1.000 0.0377(12) . .
C5 C Uani 0.8494(6) 0.4935(4) 0.5554(2) 1.000 0.0437(14) . .
C6 C Uani 0.9949(6) 0.4102(4) 0.5547(2) 1.000 0.0527(17) . .
C7 C Uani 0.5419(6) 0.5427(3) 0.5841(2) 1.000 0.0417(12) . .
C8 C Uani 0.4853(6) 0.6226(4) 0.5274(2) 1.000 0.0523(16) . .
C9 C Uani 0.4072(5) 0.5076(4) 0.7089(2) 1.000 0.0370(12) . .
C10 C Uani 0.5452(6) 0.5139(4) 0.7569(2) 1.000 0.0480(14) . .
C11 C Uani 0.5277(6) 0.4524(4) 0.8252(2) 1.000 0.0530(12) . .
C12 C Uani 0.3760(6) 0.3895(4) 0.8448(2) 1.000 0.0493(14) . .
C13 C Uani 0.2383(6) 0.3858(4) 0.7958(2) 1.000 0.0423(12) . .
C14 C Uani 0.2511(5) 0.4461(4) 0.7275(2) 1.000 0.0403(12) . .
H2 H Uiso 0.82680 0.15630 0.64170 1.000 0.0740 calc R
H3 H Uiso 0.58340 0.29530 0.64060 1.000 0.0650 calc R
H5 H Uiso 0.85600 0.57880 0.53380 1.000 0.0520 calc R
H6 H Uiso 1.09780 0.43810 0.53230 1.000 0.0630 calc R
H8 H Uiso 0.54110 0.63130 0.48260 1.000 0.0630 calc R
H10 H Uiso 0.64800 0.55820 0.74410 1.000 0.0580 calc R
H11 H Uiso 0.62080 0.45430 0.85780 1.000 0.0630 calc R
H12 H Uiso 0.36510 0.34950 0.89050 1.000 0.0590 calc R
H14 H Uiso 0.15740 0.44510 0.69520 1.000 0.0480 calc R

loop_
_atom_type_symbol
_atom_type_description
_atom_type_scat_dispersion_real
_atom_type_scat_dispersion_imag
_atom_type_scat_source
N N 0.0061 0.0033 'International Tables Vol C Tables 4.2.6.8 and 6.1.1.4'
Cl Cl 0.1484 0.1585 'International Tables Vol C Tables 4.2.6.8 and 6.1.1.4'
Br Br -0.2901 2.4595 'International Tables Vol C Tables 4.2.6.8 and 6.1.1.4'
H H 0.0000 0.0000 'International Tables Vol C Tables 4.2.6.8 and 6.1.1.4'
C C 0.0033 0.0016 'International Tables Vol C Tables 4.2.6.8 and 6.1.1.4'

loop_
_geom_angle_atom_site_label_1
_geom_angle_atom_site_label_2
_geom_angle_atom_site_label_3
_geom_angle
_geom_angle_publ_flag
N2 N1 C7 111.2(3) yes
N2 N1 C9 118.7(3) yes
C7 N1 C9 130.0(3) yes
N1 N2 N3 107.0(3) yes
N2 N3 C8 108.6(3) yes
Cl1 C1 C2 119.9(3) yes
Cl1 C1 C6 118.8(3) yes
C2 C1 C6 121.2(4) no
C1 C2 C3 119.7(4) no
C2 C3 C4 120.6(4) no
C3 C4 C5 118.4(4) no
C3 C4 C7 122.1(4) no
C5 C4 C7 119.4(3) no
C4 C5 C6 121.6(4) no
C1 C6 C5 118.6(4) no
N1 C7 C4 127.6(3) yes
N1 C7 C8 103.5(3) yes
C4 C7 C8 129.0(4) no
N3 C8 C7 109.7(4) yes
N1 C9 C10 121.0(3) yes
N1 C9 C14 117.3(3) yes
C10 C9 C14 121.7(4) no
C9 C10 C11 118.7(4) no
C10 C11 C12 121.0(4) no
C11 C12 C13 119.3(4) no
Br1 C13 C12 119.9(3) yes
Br1 C13 C14 118.8(3) yes
C12 C13 C14 121.3(4) no
C9 C14 C13 118.1(4) no
C1 C2 H2 120.00 no
C3 C2 H2 120.00 no
C2 C3 H3 120.00 no
C4 C3 H3 120.00 no
C4 C5 H5 119.00 no
C6 C5 H5 119.00 no
C1 C6 H6 121.00 no
C5 C6 H6 121.00 no
N3 C8 H8 125.00 no
C7 C8 H8 125.00 no
C9 C10 H10 121.00 no
C11 C10 H10 121.00 no
C10 C11 H11 120.00 no
C12 C11 H11 119.00 no
C11 C12 H12 120.00 no
C13 C12 H12 120.00 no
C9 C14 H14 121.00 no
C13 C14 H14 121.00 no

loop_
_geom_bond_atom_site_label_1
_geom_bond_atom_site_label_2
_geom_bond_distance
_geom_bond_publ_flag
Br1 C13 1.899(4) yes
Cl1 C1 1.736(5) yes
N1 N2 1.359(5) yes
N1 C7 1.354(5) yes
N1 C9 1.441(5) yes
N2 N3 1.310(5) yes
N3 C8 1.356(6) yes
C1 C2 1.367(7) no
C1 C6 1.383(6) no
C2 C3 1.384(7) no
C3 C4 1.391(6) no
C4 C5 1.383(6) no
C4 C7 1.466(6) no
C5 C6 1.384(6) no
C7 C8 1.374(5) no
C9 C10 1.376(6) no
C9 C14 1.383(5) no
C10 C11 1.397(5) no
C11 C12 1.365(6) no
C12 C13 1.385(6) no
C13 C14 1.389(5) no
C2 H2 0.9300 no
C3 H3 0.9300 no
C5 H5 0.9300 no
C6 H6 0.9300 no
C8 H8 0.9300 no
C10 H10 0.9300 no
C11 H11 0.9300 no
C12 H12 0.9300 no
C14 H14 0.9300 no

loop_
_geom_contact_atom_site_label_1
_geom_contact_atom_site_label_2
_geom_contact_distance
_geom_contact_site_symmetry_2
_geom_contact_publ_flag
Br1 N2 3.092(4) 4_546 no
Br1 H8 3.1000 2_565 no
Cl1 C14 3.647(4) 1_655 no
Cl1 C4 3.553(4) 3_556 no
Cl1 C5 3.493(4) 3_556 no
Cl1 C11 3.587(5) 4_746 no
Cl1 H11 2.9200 4_746 no
N2 C11 3.448(5) 4_656 no
N2 Br1 3.092(4) 4_556 no
N1 H3 2.9300 . no
N2 H14 2.7400 . no
N3 H5 2.7400 3_466 no
N3 H8 2.9300 3_466 no
C3 C9 3.243(6) . no
C3 C10 3.316(6) . no
C4 C10 3.363(5) . no
C4 Cl1 3.553(4) 3_456 no
C5 Cl1 3.493(4) 3_456 no
C9 C3 3.243(6) . no
C10 C4 3.363(5) . no
C10 C3 3.316(6) . no
C11 N2 3.448(5) 4_646 no
C11 Cl1 3.587(5) 4_756 no
C14 Cl1 3.647(4) 1_455 no
C1 H14 2.8500 1_655 no
C4 H10 3.0700 . no
C5 H8 3.0300 . no
C6 H14 2.8800 1_655 no
C7 H10 3.0500 . no
C8 H5 2.8700 . no
C8 H12 2.9300 4_656 no
C9 H3 2.7900 . no
C10 H3 3.0400 . no
C12 H2 3.0600 4_656 no
C13 H2 2.9400 4_656 no
H2 C12 3.0600 4_646 no
H2 C13 2.9400 4_646 no
H3 N1 2.9300 . no
H3 C9 2.7900 . no
H3 C10 3.0400 . no
H5 C8 2.8700 . no
H5 N3 2.7400 3_566 no
H8 C5 3.0300 . no
H8 Br1 3.1000 2_564 no
H8 N3 2.9300 3_566 no
H10 C4 3.0700 . no
H10 C7 3.0500 . no
H11 Cl1 2.9200 4_756 no
H12 C8 2.9300 4_646 no
H14 N2 2.7400 . no
H14 C1 2.8500 1_455 no
H14 C6 2.8800 1_455 no

loop_
_geom_torsion_atom_site_label_1
_geom_torsion_atom_site_label_2
_geom_torsion_atom_site_label_3
_geom_torsion_atom_site_label_4
_geom_torsion
_geom_torsion_publ_flag
C7 N1 N2 N3 -0.5(4) no
C9 N1 N2 N3 -179.3(3) no
N2 N1 C7 C4 -178.4(4) no
C9 N1 C7 C4 0.3(6) no
N2 N1 C7 C8 0.6(4) no
C9 N1 C7 C8 179.2(4) no
N2 N1 C9 C10 -128.5(4) no
C7 N1 C9 C10 53.0(6) no
N2 N1 C9 C14 52.1(5) no
C7 N1 C9 C14 -126.4(4) no
N1 N2 N3 C8 0.2(4) no
N2 N3 C8 C7 0.2(5) no
Cl1 C1 C6 C5 -176.6(3) no
C2 C1 C6 C5 1.4(6) no
C6 C1 C2 C3 -0.6(7) no
Cl1 C1 C2 C3 177.4(3) no
C1 C2 C3 C4 -0.7(7) no
C2 C3 C4 C7 178.2(4) no
C2 C3 C4 C5 1.0(6) no
C5 C4 C7 N1 -142.2(4) no
C3 C4 C7 C8 -138.1(4) no
C5 C4 C7 C8 39.1(6) no
C3 C4 C5 C6 -0.2(6) no
C7 C4 C5 C6 -177.5(4) no
C3 C4 C7 N1 40.6(6) no
C4 C5 C6 C1 -1.0(6) no
C4 C7 C8 N3 178.4(4) no
N1 C7 C8 N3 -0.5(4) no
N1 C9 C10 C11 -177.3(3) no
C14 C9 C10 C11 2.1(6) no
N1 C9 C14 C13 177.3(3) no
C10 C9 C14 C13 -2.2(6) no
C9 C10 C11 C12 -1.3(6) no
C10 C11 C12 C13 0.6(6) no
C11 C12 C13 Br1 178.1(3) no
C11 C12 C13 C14 -0.7(6) no
Br1 C13 C14 C9 -177.4(3) no
C12 C13 C14 C9 1.5(6) no
